data_4106295
loop_
_publ_author_name
'Tao Wu'
'Xianhui Bu'
'Xiang Zhao'
'Ripsime Khazhakyan'
'Pingyun Feng'

_publ_section_title
;
 Phase Selection and Site-Selective Distribution by Tin and Sulfur in
 Supertetrahedral Zinc Gallium Selenides
;
_journal_name_full 'Journal of the American Chemical Society'
_journal_page_first 9616
_journal_page_last 9625
_journal_paper_doi 10.1021/ja203143q
_journal_volume 133
_journal_year 2011
_chemical_formula_sum 'Ga16 N2 S16.11 Se16.89 Zn4'
_chemical_formula_weight 3255.08
_chemical_name_systematic
; 
 ? 
;
_space_group_IT_number 142
_symmetry_cell_setting tetragonal
_symmetry_space_group_name_Hall '-I 4bd 2c'
_symmetry_space_group_name_H-M 'I 41/a c d :2'
_atom_sites_solution_hydrogens none
_atom_sites_solution_primary direct
_atom_sites_solution_secondary difmap
_audit_creation_method SHELXL-97
_cell_angle_alpha 90.00
_cell_angle_beta 90.00
_cell_angle_gamma 90.00
_cell_formula_units_Z 8
_cell_length_a 22.8934(12)
_cell_length_b 22.8934(12)
_cell_length_c 41.516(4)
_cell_measurement_reflns_used 185
_cell_measurement_temperature 150(2)
_cell_measurement_theta_max 16
_cell_measurement_theta_min 4.4
_cell_volume 21759(3)
_computing_structure_refinement 'SHELXL-97 (Sheldrick, 1997)'
_computing_structure_solution 'SHELXS-97 (Sheldrick, 1990)'
_diffrn_ambient_temperature 150(2)
_diffrn_measured_fraction_theta_full 1.000
_diffrn_measured_fraction_theta_max 1.000
_diffrn_measurement_device_type 'Bruker Apex2'
_diffrn_measurement_method '\w scan'
_diffrn_radiation_monochromator graphite
_diffrn_radiation_source 'fine-focus sealed tube'
_diffrn_radiation_type MoK\a
_diffrn_radiation_wavelength 0.71073
_diffrn_reflns_av_R_equivalents 0.1055
_diffrn_reflns_av_sigmaI/netI 0.0507
_diffrn_reflns_limit_h_max 21
_diffrn_reflns_limit_h_min -23
_diffrn_reflns_limit_k_max 23
_diffrn_reflns_limit_k_min -23
_diffrn_reflns_limit_l_max 42
_diffrn_reflns_limit_l_min -42
_diffrn_reflns_number 43681
_diffrn_reflns_theta_full 21.50
_diffrn_reflns_theta_max 21.50
_diffrn_reflns_theta_min 1.60
_exptl_absorpt_coefficient_mu 10.718
_exptl_absorpt_correction_type none
_exptl_absorpt_process_details none
_exptl_crystal_colour yellow
_exptl_crystal_density_diffrn 1.987
_exptl_crystal_density_meas ?
_exptl_crystal_description octahedral
_exptl_crystal_F_000 11696
_exptl_crystal_size_max 0.25
_exptl_crystal_size_mid 0.18
_exptl_crystal_size_min 0.15
_refine_diff_density_max 1.632
_refine_diff_density_min -1.150
_refine_diff_density_rms 0.330
_refine_ls_extinction_coef 0.000057(11)
_refine_ls_extinction_expression Fc^*^=kFc[1+0.001xFc^2^\l^3^/sin(2\q)]^-1/4^
_refine_ls_extinction_method SHELXL
_refine_ls_goodness_of_fit_ref 1.063
_refine_ls_hydrogen_treatment none
_refine_ls_matrix_type full
_refine_ls_number_parameters 144
_refine_ls_number_reflns 3128
_refine_ls_number_restraints 10
_refine_ls_restrained_S_all 1.062
_refine_ls_R_factor_all 0.1135
_refine_ls_R_factor_gt 0.0691
_refine_ls_shift/su_max 0.000
_refine_ls_shift/su_mean 0.000
_refine_ls_structure_factor_coef Fsqd
_refine_ls_weighting_details 'calc w=1/[\s^2^(Fo^2^)+(0.1379P)^2^+1062.1071P] where P=(Fo^2^+2Fc^2^)/3'
_refine_ls_weighting_scheme calc
_refine_ls_wR_factor_gt 0.2294
_refine_ls_wR_factor_ref 0.2793
_reflns_number_gt 1881
_reflns_number_total 3128
_reflns_threshold_expression >2sigma(I)
_cod_data_source_file ja203143q_si_002_03.cif
_cod_data_source_block OCF-5-ZnGaSeS-AEP
_cod_depositor_comments
;
The following automatic conversions were performed:

'_exptl_crystal_density_meas' value 'none' was changed to '?' - the
value is perceived as not measured.

Automatic conversion script
Id: cif_fix_values 3008 2015-01-20 13:52:24Z robertas 
;
_cod_original_sg_symbol_H-M 'I 41/a c d'
_cod_database_code 4106295

loop_
_symmetry_equiv_pos_as_xyz
'x, y, z'
'-x+1/2, -y, z+1/2'
'-y+1/4, x+3/4, z+1/4'
'y+1/4, -x+1/4, z+3/4'
'-x+1/2, y, -z'
'x, -y, -z+1/2'
'y+1/4, x+3/4, -z+3/4'
'-y+1/4, -x+1/4, -z+1/4'
'x+1/2, y+1/2, z+1/2'
'-x+1, -y+1/2, z+1'
'-y+3/4, x+5/4, z+3/4'
'y+3/4, -x+3/4, z+5/4'
'-x+1, y+1/2, -z+1/2'
'x+1/2, -y+1/2, -z+1'
'y+3/4, x+5/4, -z+5/4'
'-y+3/4, -x+3/4, -z+3/4'
'-x, -y, -z'
'x-1/2, y, -z-1/2'
'y-1/4, -x-3/4, -z-1/4'
'-y-1/4, x-1/4, -z-3/4'
'x-1/2, -y, z'
'-x, y, z-1/2'
'-y-1/4, -x-3/4, z-3/4'
'y-1/4, x-1/4, z-1/4'
'-x+1/2, -y+1/2, -z+1/2'
'x, y+1/2, -z'
'y+1/4, -x-1/4, -z+1/4'
'-y+1/4, x+1/4, -z-1/4'
'x, -y+1/2, z+1/2'
'-x+1/2, y+1/2, z'
'-y+1/4, -x-1/4, z-1/4'
'y+1/4, x+1/4, z+1/4'

loop_
_atom_site_label
_atom_site_type_symbol
_atom_site_fract_x
_atom_site_fract_y
_atom_site_fract_z
_atom_site_U_iso_or_equiv
_atom_site_adp_type
_atom_site_occupancy
_atom_site_symmetry_multiplicity
_atom_site_calc_flag
_atom_site_refinement_flags
Ga1 Ga 0.68936(9) 0.10114(9) 0.03050(5) 0.0409(7) Uani 1 1 d .
Ga2 Ga 0.67886(9) 0.21256(9) 0.09284(5) 0.0379(7) Uani 1 1 d .
Ga3 Ga 0.57790(9) 0.08451(9) 0.09297(5) 0.0381(7) Uani 1 1 d .
Ga4 Ga 0.56467(9) 0.19953(9) 0.02927(5) 0.0383(7) Uani 1 1 d .
Zn5 Zn 0.56455(11) 0.19872(11) 0.15707(6) 0.0555(9) Uani 1 1 d .
Se1 Se 0.7500 0.03940(16) 0.0000 0.0512(17) Uani 0.654(17) 2 d SP
Se2 Se 0.74836(12) 0.16406(13) 0.06154(7) 0.0488(13) Uani 0.545(13) 1 d P
Se3 Se 0.64127(13) 0.02830(12) 0.06149(7) 0.0519(13) Uani 0.584(13) 1 d P
Se4 Se 0.62762(13) 0.15118(13) -0.00560(7) 0.0523(14) Uani 0.517(13) 1 d P
Se5 Se 0.63206(14) 0.14567(14) 0.12674(8) 0.0457(15) Uani 0.366(12) 1 d P
Se6 Se 0.52746(11) 0.01599(11) 0.12509(6) 0.0518(11) Uani 0.758(13) 1 d P
Se7 Se 0.61835(14) 0.26817(13) 0.05909(7) 0.0451(14) Uani 0.412(13) 1 d P
Se8 Se 0.51074(14) 0.13210(14) 0.05948(8) 0.0443(15) Uani 0.349(12) 1 d P
Se9 Se 0.5000 0.2500 -0.00514(8) 0.0511(15) Uani 0.727(16) 2 d SP
Se10 Se 0.5000 0.2500 0.1250 0.036(4) Uani 0.00(2) 4 d SP
S1 S 0.7500 0.03940(16) 0.0000 0.0512(17) Uani 0.346(17) 2 d SP
S2 S 0.74836(12) 0.16406(13) 0.06154(7) 0.0488(13) Uani 0.455(13) 1 d P
S3 S 0.64127(13) 0.02830(12) 0.06149(7) 0.0519(13) Uani 0.416(14) 1 d P
S4 S 0.62762(13) 0.15118(13) -0.00560(7) 0.0523(14) Uani 0.483(13) 1 d P
S5 S 0.63206(14) 0.14567(14) 0.12674(8) 0.0457(15) Uani 0.634(13) 1 d P
S6 S 0.52746(11) 0.01599(11) 0.12509(6) 0.0518(11) Uani 0.242(13) 1 d P
S7 S 0.61835(14) 0.26817(13) 0.05909(7) 0.0451(14) Uani 0.588(13) 1 d P
S8 S 0.51074(14) 0.13210(14) 0.05948(8) 0.0443(15) Uani 0.651(12) 1 d P
S9 S 0.5000 0.2500 -0.00514(8) 0.0511(15) Uani 0.273(16) 2 d SP
S10 S 0.5000 0.2500 0.1250 0.036(4) Uani 1.00(2) 4 d SP
N1 N 0.7500 0.270(3) 0.0000 0.21(2) Uiso 1 2 d S

loop_
_atom_site_aniso_label
_atom_site_aniso_U_11
_atom_site_aniso_U_22
_atom_site_aniso_U_33
_atom_site_aniso_U_23
_atom_site_aniso_U_13
_atom_site_aniso_U_12
Ga1 0.0400(14) 0.0384(14) 0.0445(14) -0.0027(10) 0.0097(10) 0.0018(10)
Ga2 0.0368(13) 0.0377(13) 0.0391(14) -0.0034(10) 0.0041(10) 0.0011(10)
Ga3 0.0389(14) 0.0391(14) 0.0363(14) 0.0004(10) 0.0051(10) 0.0010(10)
Ga4 0.0387(14) 0.0377(14) 0.0385(14) -0.0016(10) 0.0030(10) 0.0020(10)
Zn5 0.0539(17) 0.0574(17) 0.0553(18) -0.0011(13) 0.0013(13) 0.0003(13)
Se1 0.056(3) 0.042(3) 0.055(3) 0.000 0.017(2) 0.000
Se2 0.042(2) 0.051(2) 0.053(2) -0.0086(15) 0.0101(15) 0.0030(14)
Se3 0.055(2) 0.046(2) 0.055(2) -0.0009(14) 0.0156(15) 0.0021(14)
Se4 0.052(2) 0.058(2) 0.047(2) -0.0007(15) 0.0101(15) 0.0108(16)
Se5 0.046(2) 0.050(2) 0.041(2) -0.0031(16) 0.0045(16) -0.0042(16)
Se6 0.0593(19) 0.0398(17) 0.0562(19) 0.0024(12) 0.0118(14) 0.0020(12)
Se7 0.046(2) 0.046(2) 0.043(2) -0.0022(15) 0.0012(16) 0.0006(15)
Se8 0.043(2) 0.046(2) 0.044(2) 0.0043(16) 0.0038(16) 0.0016(16)
Se9 0.054(3) 0.060(3) 0.039(2) 0.000 0.000 0.010(2)
Se10 0.034(4) 0.034(4) 0.039(6) 0.000 0.000 0.000
S1 0.056(3) 0.042(3) 0.055(3) 0.000 0.017(2) 0.000
S2 0.042(2) 0.051(2) 0.053(2) -0.0086(15) 0.0101(15) 0.0030(14)
S3 0.055(2) 0.046(2) 0.055(2) -0.0009(14) 0.0156(15) 0.0021(14)
S4 0.052(2) 0.058(2) 0.047(2) -0.0007(15) 0.0101(15) 0.0108(16)
S5 0.046(2) 0.050(2) 0.041(2) -0.0031(16) 0.0045(16) -0.0042(16)
S6 0.0593(19) 0.0398(17) 0.0562(19) 0.0024(12) 0.0118(14) 0.0020(12)
S7 0.046(2) 0.046(2) 0.043(2) -0.0022(15) 0.0012(16) 0.0006(15)
S8 0.043(2) 0.046(2) 0.044(2) 0.0043(16) 0.0038(16) 0.0016(16)
S9 0.054(3) 0.060(3) 0.039(2) 0.000 0.000 0.010(2)
S10 0.034(4) 0.034(4) 0.039(6) 0.000 0.000 0.000

loop_
_atom_type_symbol
_atom_type_description
_atom_type_scat_dispersion_real
_atom_type_scat_dispersion_imag
_atom_type_scat_source
Ga Ga 0.2307 1.6083 'International Tables Vol C Tables 4.2.6.8 and 6.1.1.4'
Se Se -0.0929 2.2259 'International Tables Vol C Tables 4.2.6.8 and 6.1.1.4'
Zn Zn 0.2839 1.4301 'International Tables Vol C Tables 4.2.6.8 and 6.1.1.4'
S S 0.1246 0.1234 'International Tables Vol C Tables 4.2.6.8 and 6.1.1.4'
N N 0.0061 0.0033 'International Tables Vol C Tables 4.2.6.8 and 6.1.1.4'

loop_
_geom_angle_atom_site_label_1
_geom_angle_atom_site_label_2
_geom_angle_atom_site_label_3
_geom_angle
_geom_angle_site_symmetry_1
_geom_angle_site_symmetry_3
Se1 Ga1 Se4 107.68(11) . .
Se1 Ga1 Se2 108.86(11) . .
Se4 Ga1 Se2 113.21(14) . .
Se1 Ga1 Se3 98.24(12) . .
Se4 Ga1 Se3 114.04(14) . .
Se2 Ga1 Se3 113.46(13) . .
Se2 Ga2 Se5 109.60(13) . .
Se2 Ga2 Se7 109.16(13) . .
Se5 Ga2 Se7 116.36(14) . .
Se2 Ga2 S6 104.40(12) . 20_656
Se5 Ga2 S6 108.51(13) . 20_656
Se7 Ga2 S6 108.13(13) . 20_656
Se2 Ga2 Se6 104.40(12) . 20_656
Se5 Ga2 Se6 108.51(13) . 20_656
Se7 Ga2 Se6 108.13(13) . 20_656
S6 Ga2 Se6 0.00(13) 20_656 20_656
Se5 Ga3 Se3 109.62(14) . .
Se5 Ga3 Se8 115.19(15) . .
Se3 Ga3 Se8 109.37(14) . .
Se5 Ga3 Se6 108.58(13) . .
Se3 Ga3 Se6 104.69(12) . .
Se8 Ga3 Se6 108.87(13) . .
Se4 Ga4 Se8 110.29(14) . .
Se4 Ga4 Se7 108.83(14) . .
Se8 Ga4 Se7 115.78(14) . .
Se4 Ga4 Se9 104.20(13) . .
Se8 Ga4 Se9 108.44(12) . .
Se7 Ga4 Se9 108.65(11) . .
Se10 Zn5 S8 111.65(13) . 20_656
Se10 Zn5 Se8 111.65(13) . 20_656
S8 Zn5 Se8 0.00(18) 20_656 20_656
Se10 Zn5 Se5 112.15(13) . .
S8 Zn5 Se5 106.94(15) 20_656 .
Se8 Zn5 Se5 106.94(15) 20_656 .
Se10 Zn5 Se7 112.94(13) . 27_565
S8 Zn5 Se7 106.27(15) 20_656 27_565
Se8 Zn5 Se7 106.27(15) 20_656 27_565
Se5 Zn5 Se7 106.46(15) . 27_565
Se10 Zn5 S7 112.94(13) . 27_565
S8 Zn5 S7 106.27(15) 20_656 27_565
Se8 Zn5 S7 106.27(15) 20_656 27_565
Se5 Zn5 S7 106.46(15) . 27_565
Se7 Zn5 S7 0.0(2) 27_565 27_565
Ga1 Se1 Ga1 106.10(17) . 5_655
Ga2 Se2 Ga1 101.78(13) . .
Ga3 Se3 Ga1 101.76(13) . .
Ga4 Se4 Ga1 101.97(14) . .
Zn5 Se5 Ga3 106.50(15) . .
Zn5 Se5 Ga2 106.69(15) . .
Ga3 Se5 Ga2 105.91(15) . .
Ga3 Se6 Ga2 105.74(12) . 27_565
Zn5 Se7 Ga2 106.00(14) 20_656 .
Zn5 Se7 Ga4 106.10(15) 20_656 .
Ga2 Se7 Ga4 105.12(14) . .
Zn5 Se8 Ga4 107.15(15) 27_565 .
Zn5 Se8 Ga3 106.86(15) 27_565 .
Ga4 Se8 Ga3 106.18(15) . .
Ga4 Se9 Ga4 105.48(16) . 10_554
Zn5 Se10 Zn5 109.41(6) 27_565 .
Zn5 Se10 Zn5 109.41(6) 27_565 10_554
Zn5 Se10 Zn5 109.59(12) . 10_554
Zn5 Se10 Zn5 109.59(12) 27_565 20_656
Zn5 Se10 Zn5 109.41(6) . 20_656
Zn5 Se10 Zn5 109.41(6) 10_554 20_656

loop_
_geom_bond_atom_site_label_1
_geom_bond_atom_site_label_2
_geom_bond_distance
_geom_bond_site_symmetry_2
Ga1 Se1 2.351(3) .
Ga1 Se4 2.357(4) .
Ga1 Se2 2.358(4) .
Ga1 Se3 2.376(4) .
Ga2 Se2 2.335(3) .
Ga2 Se5 2.340(4) .
Ga2 Se7 2.346(4) .
Ga2 S6 2.361(3) 20_656
Ga2 Se6 2.361(3) 20_656
Ga3 Se5 2.337(4) .
Ga3 Se3 2.338(3) .
Ga3 Se8 2.342(4) .
Ga3 Se6 2.361(3) .
Ga4 Se4 2.323(4) .
Ga4 Se8 2.341(4) .
Ga4 Se7 2.348(4) .
Ga4 Se9 2.360(3) .
Zn5 Se10 2.310(3) .
Zn5 S8 2.331(4) 20_656
Zn5 Se8 2.331(4) 20_656
Zn5 Se5 2.335(4) .
Zn5 Se7 2.336(4) 27_565
Zn5 S7 2.336(4) 27_565
Se1 Ga1 2.351(3) 5_655
Se6 Ga2 2.361(3) 27_565
Se7 Zn5 2.336(4) 20_656
Se8 Zn5 2.331(4) 27_565
Se9 Ga4 2.360(3) 10_554
Se10 Zn5 2.310(3) 27_565
Se10 Zn5 2.310(3) 10_554
Se10 Zn5 2.310(3) 20_656
